data_4131740
loop_
_publ_author_name
'Guo, Jun'
'Cheng, Biao'
'Shen, Xuzhong'
'Lu, Zhan'

_publ_section_title
;
 Cobalt-Catalyzed Asymmetric Sequential Hydroboration/Hydrogenation of
 Internal Alkynes.
;
_journal_issue 43
_journal_name_full 'Journal of the American Chemical Society'
_journal_page_first 15316
_journal_page_last 15319
_journal_paper_doi 10.1021/jacs.7b09832
_journal_volume 139
_journal_year 2017
_chemical_absolute_configuration rmad
_chemical_formula_moiety 'C31 H38 Cl2 Co N4, C7 H8'
_chemical_formula_sum 'C38 H46 Cl2 Co N4'
_chemical_formula_weight 688.62
_space_group_crystal_system monoclinic
_space_group_IT_number 4
_space_group_name_Hall 'P 2yb'
_space_group_name_H-M_alt 'P 1 21 1'
_atom_sites_solution_hydrogens geom
_atom_sites_solution_primary direct
_audit_creation_date 2016-12-30
_audit_creation_method
;
Olex2 1.2
(compiled 2016.11.30 svn.r3356 for OlexSys, GUI svn.r5269)
;
_cell_angle_alpha 90
_cell_angle_beta 90.706(4)
_cell_angle_gamma 90
_cell_formula_units_Z 4
_cell_length_a 10.5943(5)
_cell_length_b 16.0090(6)
_cell_length_c 21.0879(11)
_cell_measurement_reflns_used 5676
_cell_measurement_temperature 183.1
_cell_measurement_theta_max 29.4806
_cell_measurement_theta_min 2.7163
_cell_volume 3576.3(3)
_computing_cell_refinement
;
CrysAlisPro, Agilent Technologies,
Version 1.171.35.11 (release 16-05-2011 CrysAlis171 .NET)
(compiled May 16 2011,17:55:39)
;
_computing_data_collection
;
CrysAlisPro, Agilent Technologies,
Version 1.171.35.11 (release 16-05-2011 CrysAlis171 .NET)
(compiled May 16 2011,17:55:39)
;
_computing_data_reduction
;
CrysAlisPro, Agilent Technologies,
Version 1.171.35.11 (release 16-05-2011 CrysAlis171 .NET)
(compiled May 16 2011,17:55:39)
;
_computing_molecular_graphics 'Olex2 (Dolomanov et al., 2009)'
_computing_publication_material 'Olex2 (Dolomanov et al., 2009)'
_computing_structure_refinement 'ShelXL (Sheldrick, 2015)'
_computing_structure_solution 'ShelXS (Sheldrick, 2008)'
_diffrn_ambient_temperature 183.1
_diffrn_detector_area_resol_mean 10.3592
_diffrn_measured_fraction_theta_full 0.997
_diffrn_measured_fraction_theta_max 0.997
_diffrn_measurement_details
;
#__ type_ start__ end____ width___ exp.time_
  1 omega  -64.00   36.00   1.0000   85.0000
omega____ theta____ kappa____ phi______ frames
    -       10.6871  -38.0000 -180.0000 100

#__ type_ start__ end____ width___ exp.time_
  2 omega  -15.00   73.00   1.0000   85.0000
omega____ theta____ kappa____ phi______ frames
    -       10.6871   38.0000    0.0000 88

#__ type_ start__ end____ width___ exp.time_
  3 omega  -73.00   21.00   1.0000   85.0000
omega____ theta____ kappa____ phi______ frames
    -      -12.5621  -77.0000   60.0000 94
;
_diffrn_measurement_device_type 'Xcalibur, Atlas, Gemini ultra'
_diffrn_measurement_method '\w scans'
_diffrn_orient_matrix_UB_11 0.0518969000
_diffrn_orient_matrix_UB_12 0.0079243000
_diffrn_orient_matrix_UB_13 0.0207286000
_diffrn_orient_matrix_UB_21 -0.0308955000
_diffrn_orient_matrix_UB_22 -0.0219339000
_diffrn_orient_matrix_UB_23 0.0245484000
_diffrn_orient_matrix_UB_31 0.0289293000
_diffrn_orient_matrix_UB_32 -0.0376478000
_diffrn_orient_matrix_UB_33 -0.0099925000
_diffrn_radiation_monochromator graphite
_diffrn_radiation_type 'Mo K\a'
_diffrn_radiation_wavelength 0.7107
_diffrn_reflns_av_R_equivalents 0.0588
_diffrn_reflns_av_unetI/netI 0.1149
_diffrn_reflns_Laue_measured_fraction_full 0.997
_diffrn_reflns_Laue_measured_fraction_max 0.997
_diffrn_reflns_limit_h_max 10
_diffrn_reflns_limit_h_min -12
_diffrn_reflns_limit_k_max 19
_diffrn_reflns_limit_k_min -17
_diffrn_reflns_limit_l_max 23
_diffrn_reflns_limit_l_min -25
_diffrn_reflns_number 23119
_diffrn_reflns_point_group_measured_fraction_full 0.965
_diffrn_reflns_point_group_measured_fraction_max 0.964
_diffrn_reflns_theta_full 25.242
_diffrn_reflns_theta_max 25.350
_diffrn_reflns_theta_min 2.722
_diffrn_source 'Enhance (Mo) X-ray Source'
_exptl_absorpt_coefficient_mu 0.661
_exptl_absorpt_correction_T_max 1.00000
_exptl_absorpt_correction_T_min 0.95848
_exptl_absorpt_correction_type multi-scan
_exptl_absorpt_process_details
;
CrysAlisPro, Agilent Technologies,
Version 1.171.35.11 (release 16-05-2011 CrysAlis171 .NET)
(compiled May 16 2011,17:55:39)
Empirical absorption correction using spherical harmonics,
 implemented in SCALE3 ABSPACK scaling algorithm.
;
_exptl_crystal_colour green
_exptl_crystal_colour_primary green
_exptl_crystal_density_diffrn 1.279
_exptl_crystal_description plate
_exptl_crystal_F_000 1452
_exptl_crystal_size_max 0.23
_exptl_crystal_size_mid 0.18
_exptl_crystal_size_min 0.08
_refine_diff_density_max 0.384
_refine_diff_density_min -0.459
_refine_diff_density_rms 0.065
_refine_ls_abs_structure_details
;
 Flack x determined using 2866 quotients [(I+)-(I-)]/[(I+)+(I-)]
 (Parsons, Flack and Wagner, Acta Cryst. B69 (2013) 249-259).
;
_refine_ls_abs_structure_Flack 0.002(13)
_refine_ls_extinction_method none
_refine_ls_goodness_of_fit_ref 0.993
_refine_ls_hydrogen_treatment constr
_refine_ls_matrix_type full
_refine_ls_number_parameters 827
_refine_ls_number_reflns 12617
_refine_ls_number_restraints 1
_refine_ls_restrained_S_all 0.993
_refine_ls_R_factor_all 0.0943
_refine_ls_R_factor_gt 0.0540
_refine_ls_shift/su_max 0.000
_refine_ls_shift/su_mean 0.000
_refine_ls_structure_factor_coef Fsqd
_refine_ls_weighting_details 'w=1/[\s^2^(Fo^2^)+(0.0176P)^2^] where P=(Fo^2^+2Fc^2^)/3'
_refine_ls_weighting_scheme calc
_refine_ls_wR_factor_gt 0.0808
_refine_ls_wR_factor_ref 0.0972
_reflns_Friedel_coverage 0.860
_reflns_Friedel_fraction_full 0.931
_reflns_Friedel_fraction_max 0.928
_reflns_number_gt 8871
_reflns_number_total 12617
_reflns_threshold_expression 'I > 2\s(I)'
_cod_data_source_file ja7b09832_si_002.cif
_cod_data_source_block 161229_cb7121_red
_cod_database_code 4131740
_chemical_oxdiff_formula 'c10 h10 n2 o8 Co1'
_shelx_space_group_comment
;
The symmetry employed for this shelxl refinement is uniquely defined
by the following loop, which should always be used as a source of
symmetry information in preference to the above space-group names.
They are only intended as comments.
;
_shelx_estimated_absorpt_t_max 0.949
_shelx_estimated_absorpt_t_min 0.863
_reflns_odcompleteness_completeness 99.78
_reflns_odcompleteness_iscentric 1
_reflns_odcompleteness_theta 26.32
_olex2_refinement_description
;
1. Fixed Uiso
 At 1.2 times of:
  All C(H) groups, All C(H,H) groups
 At 1.5 times of:
  All C(H,H,H) groups
2.a Ternary CH refined with riding coordinates:
 C14(H14), C17(H17), C21(H21), C23(H23), C45(H45), C48(H48), C51(H51), C54(H54)
2.b Secondary CH2 refined with riding coordinates:
 C22(H22A,H22B), C52(H52A,H52B)
2.c Aromatic/amide H refined with riding coordinates:
 C2(H2), C3(H3), C4(H4), C10(H10), C11(H11), C12(H12), C27(H27), C28(H28),
 C29(H29), C30(H30), C31(H31), C33(H33), C34(H34), C35(H35), C41(H41), C42(H42),
  C43(H43), C58(H58), C59(H59), C60(H60), C61(H61), C62(H62), C63(H63),
 C64(H64), C65(H65), C66(H66), C67(H67), C70(H70), C71(H71), C72(H72), C73(H73),
  C74(H74)
2.d Idealised Me refined as rotating group:
 C7(H7A,H7B,H7C), C15(H15A,H15B,H15C), C16(H16A,H16B,H16C), C18(H18A,H18B,
 H18C), C19(H19A,H19B,H19C), C24(H24A,H24B,H24C), C25(H25A,H25B,H25C), C38(H38A,
 H38B,H38C), C46(H46A,H46B,H46C), C47(H47A,H47B,H47C), C49(H49A,H49B,H49C),
 C50(H50A,H50B,H50C), C55(H55A,H55B,H55C), C56(H56A,H56B,H56C), C69(H69A,H69B,
 H69C), C76(H76A,H76B,H76C)
;
_shelx_shelxl_version_number 2016/6
_olex2_submission_special_instructions 'No special instructions were received'

loop_
_space_group_symop_operation_xyz
'x, y, z'
'-x, y+1/2, -z'

loop_
_atom_site_label
_atom_site_type_symbol
_atom_site_fract_x
_atom_site_fract_y
_atom_site_fract_z
_atom_site_U_iso_or_equiv
_atom_site_adp_type
_atom_site_occupancy
_atom_site_site_symmetry_order
_atom_site_calc_flag
_atom_site_refinement_flags_posn
Co1 Co -0.04801(8) 0.06472(5) 0.94922(5) 0.0279(2) Uani 1 1 d .
Cl1 Cl 0.14688(18) 0.01343(12) 0.93591(10) 0.0433(5) Uani 1 1 d .
Cl2 Cl -0.18936(17) -0.02935(10) 0.98258(9) 0.0363(5) Uani 1 1 d .
N1 N 0.0012(5) 0.1216(3) 1.0545(3) 0.0210(13) Uani 1 1 d .
N2 N -0.0761(5) 0.1920(3) 0.9472(3) 0.0237(14) Uani 1 1 d .
N3 N -0.1104(5) 0.0850(3) 0.8544(3) 0.0303(15) Uani 1 1 d .
N4 N -0.2022(5) 0.1754(3) 0.7871(3) 0.0321(14) Uani 1 1 d .
C1 C -0.0387(6) 0.2424(4) 0.9948(3) 0.0241(16) Uani 1 1 d .
C2 C -0.0429(7) 0.3286(4) 0.9868(4) 0.0344(19) Uani 1 1 d .
H2 H -0.018435 0.364579 1.020643 0.041 Uiso 1 1 calc R
C3 C -0.0825(7) 0.3614(4) 0.9299(4) 0.038(2) Uani 1 1 d .
H3 H -0.083274 0.420197 0.923949 0.046 Uiso 1 1 calc R
C4 C -0.1208(7) 0.3100(4) 0.8817(4) 0.0324(18) Uani 1 1 d .
H4 H -0.148301 0.331972 0.842047 0.039 Uiso 1 1 calc R
C5 C -0.1182(6) 0.2241(4) 0.8927(4) 0.0276(17) Uani 1 1 d .
C6 C 0.0031(6) 0.2012(4) 1.0535(3) 0.0223(16) Uani 1 1 d .
C7 C 0.0431(7) 0.2572(4) 1.1070(4) 0.040(2) Uani 1 1 d .
H7A H -0.029596 0.289769 1.121247 0.060 Uiso 1 1 calc GR
H7B H 0.109354 0.295097 1.092604 0.060 Uiso 1 1 calc GR
H7C H 0.075520 0.223193 1.142300 0.060 Uiso 1 1 calc GR
C8 C 0.0321(6) 0.0783(4) 1.1123(3) 0.0225(16) Uani 1 1 d .
C9 C -0.0686(6) 0.0485(4) 1.1478(3) 0.0266(17) Uani 1 1 d .
C10 C -0.0398(7) 0.0049(4) 1.2032(4) 0.0319(18) Uani 1 1 d .
H10 H -0.106703 -0.014260 1.229035 0.038 Uiso 1 1 calc R
C11 C 0.0820(7) -0.0111(4) 1.2214(4) 0.0332(18) Uani 1 1 d .
H11 H 0.099341 -0.041722 1.259126 0.040 Uiso 1 1 calc R
C12 C 0.1789(7) 0.0175(4) 1.1848(3) 0.0296(17) Uani 1 1 d .
H12 H 0.263345 0.005427 1.197487 0.036 Uiso 1 1 calc R
C13 C 0.1576(6) 0.0635(4) 1.1298(3) 0.0272(16) Uani 1 1 d .
C14 C -0.2053(6) 0.0653(4) 1.1293(3) 0.0288(16) Uani 1 1 d .
H14 H -0.208150 0.075620 1.082493 0.035 Uiso 1 1 calc R
C15 C -0.2538(7) 0.1435(5) 1.1616(4) 0.051(2) Uani 1 1 d .
H15A H -0.256395 0.134227 1.207542 0.077 Uiso 1 1 calc GR
H15B H -0.338962 0.156251 1.145718 0.077 Uiso 1 1 calc GR
H15C H -0.197471 0.190388 1.152543 0.077 Uiso 1 1 calc GR
C16 C -0.2914(7) -0.0091(4) 1.1426(4) 0.050(2) Uani 1 1 d .
H16A H -0.252629 -0.060299 1.126464 0.075 Uiso 1 1 calc GR
H16B H -0.373341 -0.000443 1.121578 0.075 Uiso 1 1 calc GR
H16C H -0.303493 -0.014264 1.188478 0.075 Uiso 1 1 calc GR
C17 C 0.2696(6) 0.0922(4) 1.0923(4) 0.0318(18) Uani 1 1 d .
H17 H 0.237312 0.119679 1.052694 0.038 Uiso 1 1 calc R
C18 C 0.3498(7) 0.1567(5) 1.1293(4) 0.054(2) Uani 1 1 d .
H18A H 0.296360 0.203860 1.141530 0.082 Uiso 1 1 calc GR
H18B H 0.418196 0.176786 1.102401 0.082 Uiso 1 1 calc GR
H18C H 0.385614 0.130436 1.167415 0.082 Uiso 1 1 calc GR
C19 C 0.3516(7) 0.0187(5) 1.0730(4) 0.046(2) Uani 1 1 d .
H19A H 0.388958 -0.007053 1.110962 0.069 Uiso 1 1 calc GR
H19B H 0.418884 0.038339 1.045226 0.069 Uiso 1 1 calc GR
H19C H 0.299673 -0.022578 1.050339 0.069 Uiso 1 1 calc GR
C20 C -0.1492(6) 0.1597(4) 0.8444(3) 0.0272(16) Uani 1 1 d .
C21 C -0.1398(7) 0.0343(4) 0.7973(4) 0.0350(19) Uani 1 1 d .
H21 H -0.058520 0.011820 0.780753 0.042 Uiso 1 1 calc R
C22 C -0.1913(8) 0.0985(4) 0.7490(4) 0.044(2) Uani 1 1 d .
H22A H -0.132077 0.106271 0.713569 0.053 Uiso 1 1 calc R
H22B H -0.274480 0.081014 0.731777 0.053 Uiso 1 1 calc R
C23 C -0.2240(7) -0.0385(4) 0.8117(4) 0.0380(19) Uani 1 1 d .
H23 H -0.184109 -0.069572 0.847928 0.046 Uiso 1 1 calc R
C24 C -0.3539(7) -0.0114(5) 0.8329(4) 0.055(2) Uani 1 1 d .
H24A H -0.345478 0.028365 0.867970 0.083 Uiso 1 1 calc GR
H24B H -0.401513 -0.060395 0.846976 0.083 Uiso 1 1 calc GR
H24C H -0.398784 0.015183 0.797341 0.083 Uiso 1 1 calc GR
C25 C -0.2308(8) -0.0983(4) 0.7558(4) 0.055(2) Uani 1 1 d .
H25A H -0.271466 -0.070442 0.719631 0.083 Uiso 1 1 calc GR
H25B H -0.280048 -0.147697 0.767545 0.083 Uiso 1 1 calc GR
H25C H -0.145289 -0.115489 0.744329 0.083 Uiso 1 1 calc GR
C26 C -0.2903(7) 0.2391(4) 0.7712(4) 0.0294(17) Uani 1 1 d .
C27 C -0.2840(7) 0.2742(4) 0.7119(4) 0.040(2) Uani 1 1 d .
H27 H -0.223301 0.255568 0.682303 0.049 Uiso 1 1 calc R
C28 C -0.3679(8) 0.3372(5) 0.6963(4) 0.047(2) Uani 1 1 d .
H28 H -0.365858 0.361297 0.655165 0.056 Uiso 1 1 calc R
C29 C -0.4554(8) 0.3659(5) 0.7398(4) 0.049(2) Uani 1 1 d .
H29 H -0.510826 0.410695 0.729537 0.058 Uiso 1 1 calc R
C30 C -0.4594(7) 0.3281(5) 0.7976(4) 0.043(2) Uani 1 1 d .
H30 H -0.519678 0.346452 0.827584 0.051 Uiso 1 1 calc R
C31 C -0.3793(7) 0.2644(4) 0.8138(4) 0.0378(19) Uani 1 1 d .
H31 H -0.385211 0.238003 0.854034 0.045 Uiso 1 1 calc R
Co2 Co 0.11185(8) 0.16666(5) 0.55641(5) 0.0273(2) Uani 1 1 d .
Cl3 Cl 0.23419(18) 0.26632(10) 0.51449(9) 0.0371(5) Uani 1 1 d .
Cl4 Cl -0.08150(19) 0.21269(14) 0.58318(11) 0.0538(6) Uani 1 1 d .
N5 N 0.0410(5) 0.1040(3) 0.4605(3) 0.0213(13) Uani 1 1 d .
N6 N 0.1010(5) 0.0391(3) 0.5707(3) 0.0239(14) Uani 1 1 d .
N7 N 0.2078(5) 0.1496(3) 0.6447(3) 0.0274(14) Uani 1 1 d .
N8 N 0.2735(5) 0.0567(3) 0.7176(3) 0.0315(14) Uani 1 1 d .
C32 C 0.0381(6) -0.0103(4) 0.5304(3) 0.0263(17) Uani 1 1 d .
C33 C -0.0019(7) -0.0895(4) 0.5480(4) 0.0345(19) Uani 1 1 d .
H33 H -0.045454 -0.124797 0.518822 0.041 Uiso 1 1 calc R
C34 C 0.0238(7) -0.1151(4) 0.6087(4) 0.041(2) Uani 1 1 d .
H34 H -0.005310 -0.168123 0.622470 0.049 Uiso 1 1 calc R
C35 C 0.0905(7) -0.0656(4) 0.6500(4) 0.0337(18) Uani 1 1 d .
H35 H 0.108100 -0.083505 0.692101 0.040 Uiso 1 1 calc R
C36 C 0.1315(6) 0.0113(4) 0.6286(3) 0.0258(16) Uani 1 1 d .
C37 C 0.0159(6) 0.0267(4) 0.4663(3) 0.0256(17) Uani 1 1 d .
C38 C -0.0318(7) -0.0312(4) 0.4160(4) 0.0380(19) Uani 1 1 d .
H38A H -0.116581 -0.050595 0.426892 0.057 Uiso 1 1 calc GR
H38B H 0.025032 -0.079242 0.412758 0.057 Uiso 1 1 calc GR
H38C H -0.035335 -0.001744 0.375261 0.057 Uiso 1 1 calc GR
C39 C 0.0169(6) 0.1426(4) 0.4002(3) 0.0231(16) Uani 1 1 d .
C40 C 0.1190(6) 0.1603(4) 0.3614(3) 0.0236(15) Uani 1 1 d .
C41 C 0.0965(7) 0.1964(4) 0.3034(4) 0.0330(18) Uani 1 1 d .
H41 H 0.165120 0.207780 0.276116 0.040 Uiso 1 1 calc R
C42 C -0.0242(8) 0.2160(4) 0.2842(4) 0.0360(19) Uani 1 1 d .
H42 H -0.038609 0.240540 0.243766 0.043 Uiso 1 1 calc R
C43 C -0.1237(7) 0.2005(4) 0.3232(4) 0.0316(18) Uani 1 1 d .
H43 H -0.206601 0.215849 0.310019 0.038 Uiso 1 1 calc R
C44 C -0.1052(6) 0.1628(4) 0.3815(3) 0.0271(16) Uani 1 1 d .
C45 C 0.2526(6) 0.1372(4) 0.3822(4) 0.0317(18) Uani 1 1 d .
H45 H 0.253813 0.135548 0.429610 0.038 Uiso 1 1 calc R
C46 C 0.2893(7) 0.0508(4) 0.3592(4) 0.047(2) Uani 1 1 d .
H46A H 0.225752 0.010140 0.372602 0.071 Uiso 1 1 calc GR
H46B H 0.371690 0.035457 0.377384 0.071 Uiso 1 1 calc GR
H46C H 0.294136 0.050883 0.312840 0.071 Uiso 1 1 calc GR
C47 C 0.3494(7) 0.2016(4) 0.3623(4) 0.047(2) Uani 1 1 d .
H47A H 0.360340 0.199016 0.316256 0.070 Uiso 1 1 calc GR
H47B H 0.430256 0.189954 0.383609 0.070 Uiso 1 1 calc GR
H47C H 0.320290 0.257516 0.374164 0.070 Uiso 1 1 calc GR
C48 C -0.2202(7) 0.1475(4) 0.4225(4) 0.039(2) Uani 1 1 d .
H48 H -0.190708 0.118619 0.462102 0.047 Uiso 1 1 calc R
C49 C -0.2817(8) 0.2283(5) 0.4417(4) 0.054(2) Uani 1 1 d .
H49A H -0.222413 0.261145 0.467550 0.081 Uiso 1 1 calc GR
H49B H -0.357433 0.216312 0.466307 0.081 Uiso 1 1 calc GR
H49C H -0.305342 0.260058 0.403610 0.081 Uiso 1 1 calc GR
C50 C -0.3158(7) 0.0897(5) 0.3888(4) 0.056(3) Uani 1 1 d .
H50A H -0.352061 0.118524 0.351827 0.084 Uiso 1 1 calc GR
H50B H -0.383313 0.074942 0.418101 0.084 Uiso 1 1 calc GR
H50C H -0.272928 0.038724 0.374874 0.084 Uiso 1 1 calc GR
C51 C 0.2903(7) 0.1985(4) 0.6886(4) 0.0320(18) Uani 1 1 d .
H51 H 0.358746 0.226089 0.663905 0.038 Uiso 1 1 calc R
C52 C 0.3486(7) 0.1315(4) 0.7325(4) 0.042(2) Uani 1 1 d .
H52A H 0.438884 0.122568 0.722975 0.050 Uiso 1 1 calc R
H52B H 0.340473 0.147338 0.777603 0.050 Uiso 1 1 calc R
C53 C 0.2061(6) 0.0738(4) 0.6645(3) 0.0268(16) Uani 1 1 d .
C54 C 0.2168(7) 0.2644(4) 0.7245(4) 0.0371(19) Uani 1 1 d .
H54 H 0.274687 0.287607 0.757912 0.045 Uiso 1 1 calc R
C55 C 0.1818(9) 0.3362(5) 0.6800(4) 0.061(3) Uani 1 1 d .
H55A H 0.258865 0.361374 0.663321 0.092 Uiso 1 1 calc GR
H55B H 0.134234 0.378437 0.703434 0.092 Uiso 1 1 calc GR
H55C H 0.129810 0.314918 0.644849 0.092 Uiso 1 1 calc GR
C56 C 0.1026(8) 0.2300(5) 0.7577(4) 0.060(3) Uani 1 1 d .
H56A H 0.041016 0.210122 0.726149 0.090 Uiso 1 1 calc GR
H56B H 0.064394 0.274046 0.783445 0.090 Uiso 1 1 calc GR
H56C H 0.128337 0.183496 0.785225 0.090 Uiso 1 1 calc GR
C57 C 0.3223(6) -0.0239(4) 0.7344(3) 0.0283(17) Uani 1 1 d .
C58 C 0.2954(7) -0.0568(4) 0.7928(4) 0.040(2) Uani 1 1 d .
H58 H 0.246755 -0.026181 0.822333 0.048 Uiso 1 1 calc R
C59 C 0.3404(8) -0.1355(5) 0.8076(4) 0.052(2) Uani 1 1 d .
H59 H 0.321334 -0.159684 0.847501 0.063 Uiso 1 1 calc R
C60 C 0.4117(8) -0.1787(5) 0.7656(5) 0.052(2) Uani 1 1 d .
H60 H 0.442376 -0.232636 0.776450 0.062 Uiso 1 1 calc R
C61 C 0.4398(7) -0.1449(4) 0.7073(4) 0.044(2) Uani 1 1 d .
H61 H 0.489530 -0.175359 0.678144 0.052 Uiso 1 1 calc R
C62 C 0.3960(7) -0.0674(4) 0.6919(4) 0.038(2) Uani 1 1 d .
H62 H 0.415857 -0.043352 0.652125 0.046 Uiso 1 1 calc R
C63 C -0.5498(11) 0.3103(6) 0.9801(5) 0.065(3) Uani 1 1 d .
H63 H -0.593298 0.362242 0.980040 0.078 Uiso 1 1 calc R
C64 C -0.4351(12) 0.3060(8) 1.0076(6) 0.088(4) Uani 1 1 d .
H64 H -0.398770 0.353757 1.027392 0.105 Uiso 1 1 calc R
C65 C -0.3721(10) 0.2328(8) 1.0067(5) 0.076(3) Uani 1 1 d .
H65 H -0.290596 0.229512 1.025776 0.091 Uiso 1 1 calc R
C66 C -0.4232(10) 0.1627(7) 0.9786(5) 0.072(3) Uani 1 1 d .
H66 H -0.376817 0.111955 0.978369 0.086 Uiso 1 1 calc R
C67 C -0.5407(10) 0.1661(6) 0.9512(4) 0.065(3) Uani 1 1 d .
H67 H -0.577447 0.118190 0.931865 0.078 Uiso 1 1 calc R
C68 C -0.6059(8) 0.2432(6) 0.9524(4) 0.050(2) Uani 1 1 d .
C69 C -0.7307(9) 0.2483(6) 0.9218(5) 0.086(3) Uani 1 1 d .
H69A H -0.722375 0.272273 0.879304 0.129 Uiso 1 1 calc GR
H69B H -0.786012 0.283827 0.947175 0.129 Uiso 1 1 calc GR
H69C H -0.767223 0.192193 0.918468 0.129 Uiso 1 1 calc GR
C70 C -0.5613(8) 0.0423(6) 0.5298(4) 0.052(3) Uani 1 1 d .
H70 H -0.644486 0.046721 0.512779 0.063 Uiso 1 1 calc R
C71 C -0.5078(11) 0.1073(7) 0.5594(5) 0.070(3) Uani 1 1 d .
H71 H -0.554824 0.157576 0.562992 0.084 Uiso 1 1 calc R
C72 C -0.3948(11) 0.1050(7) 0.5834(5) 0.080(3) Uani 1 1 d .
H72 H -0.360355 0.153056 0.603487 0.096 Uiso 1 1 calc R
C73 C -0.3259(9) 0.0344(6) 0.5798(5) 0.064(3) Uani 1 1 d .
H73 H -0.243378 0.033439 0.597957 0.077 Uiso 1 1 calc R
C74 C -0.3719(10) -0.0365(6) 0.5505(5) 0.060(3) Uani 1 1 d .
H74 H -0.322359 -0.085865 0.548369 0.072 Uiso 1 1 calc R
C75 C -0.4928(12) -0.0337(7) 0.5241(4) 0.072(3) Uani 1 1 d .
C76 C -0.5423(14) -0.1057(8) 0.4898(7) 0.137(6) Uani 1 1 d .
H76A H -0.633428 -0.098925 0.483002 0.206 Uiso 1 1 calc GR
H76B H -0.526378 -0.156530 0.514564 0.206 Uiso 1 1 calc GR
H76C H -0.500582 -0.110229 0.448727 0.206 Uiso 1 1 calc GR

loop_
_atom_site_aniso_label
_atom_site_aniso_U_11
_atom_site_aniso_U_22
_atom_site_aniso_U_33
_atom_site_aniso_U_23
_atom_site_aniso_U_13
_atom_site_aniso_U_12
Co1 0.0306(6) 0.0178(4) 0.0352(6) 0.0025(4) -0.0020(5) -0.0002(4)
Cl1 0.0371(12) 0.0512(11) 0.0416(13) -0.0036(10) 0.0053(10) 0.0092(9)
Cl2 0.0403(12) 0.0261(9) 0.0425(13) 0.0004(8) -0.0010(9) -0.0094(8)
N1 0.022(3) 0.015(3) 0.026(4) -0.002(2) 0.004(3) -0.002(2)
N2 0.028(3) 0.021(3) 0.022(4) 0.005(2) -0.002(3) 0.001(2)
N3 0.042(4) 0.021(3) 0.028(4) -0.005(2) -0.011(3) 0.001(2)
N4 0.050(4) 0.028(3) 0.018(4) -0.004(3) -0.009(3) 0.002(3)
C1 0.027(4) 0.017(4) 0.028(5) -0.001(3) 0.002(3) 0.001(3)
C2 0.045(5) 0.020(4) 0.039(5) -0.005(3) -0.006(4) -0.008(3)
C3 0.050(5) 0.017(4) 0.047(6) 0.000(4) 0.000(4) -0.004(3)
C4 0.042(5) 0.022(4) 0.034(5) 0.008(3) -0.003(4) -0.002(3)
C5 0.030(4) 0.025(4) 0.028(5) 0.002(3) 0.003(3) -0.001(3)
C6 0.022(4) 0.025(4) 0.020(4) -0.007(3) -0.002(3) -0.001(3)
C7 0.057(6) 0.027(4) 0.035(5) -0.008(4) -0.011(4) 0.000(3)
C8 0.030(4) 0.014(4) 0.024(4) -0.002(3) -0.002(3) -0.003(3)
C9 0.030(4) 0.023(4) 0.027(4) -0.005(3) 0.003(3) -0.009(3)
C10 0.043(5) 0.025(4) 0.028(5) 0.006(3) 0.005(4) -0.007(3)
C11 0.043(5) 0.031(4) 0.026(5) 0.006(3) -0.006(4) 0.003(3)
C12 0.031(4) 0.029(4) 0.029(5) -0.001(3) -0.010(4) 0.005(3)
C13 0.034(4) 0.024(3) 0.024(4) -0.003(3) -0.004(3) 0.003(3)
C14 0.019(4) 0.036(4) 0.031(4) -0.008(4) -0.001(3) -0.006(3)
C15 0.033(5) 0.070(6) 0.051(6) -0.018(4) -0.004(4) 0.007(4)
C16 0.038(5) 0.059(5) 0.052(6) 0.006(4) -0.001(4) -0.022(4)
C17 0.024(4) 0.039(4) 0.033(5) 0.007(3) -0.003(4) -0.003(3)
C18 0.038(5) 0.061(5) 0.064(7) -0.002(5) -0.005(5) -0.017(4)
C19 0.037(5) 0.057(5) 0.043(6) 0.004(4) -0.001(4) 0.009(4)
C20 0.033(4) 0.029(4) 0.019(4) -0.001(3) -0.001(3) -0.003(3)
C21 0.040(5) 0.028(4) 0.036(5) -0.009(3) -0.004(4) 0.003(3)
C22 0.066(6) 0.035(4) 0.030(5) -0.008(4) -0.010(4) 0.003(4)
C23 0.053(5) 0.023(4) 0.038(5) -0.006(3) -0.012(4) -0.006(3)
C24 0.046(6) 0.070(6) 0.050(6) -0.012(5) 0.000(5) -0.007(4)
C25 0.073(7) 0.037(5) 0.056(6) -0.021(4) -0.007(5) -0.006(4)
C26 0.029(4) 0.031(4) 0.028(5) 0.003(3) -0.004(4) -0.004(3)
C27 0.058(6) 0.039(4) 0.025(5) 0.003(4) -0.003(4) 0.006(4)
C28 0.060(6) 0.044(5) 0.035(6) 0.014(4) -0.011(5) -0.002(4)
C29 0.046(6) 0.045(5) 0.054(6) 0.007(4) -0.013(5) 0.003(4)
C30 0.039(5) 0.045(5) 0.044(6) -0.006(4) 0.004(4) 0.001(4)
C31 0.039(5) 0.040(4) 0.034(5) 0.007(4) -0.002(4) -0.006(4)
Co2 0.0296(6) 0.0226(5) 0.0297(6) 0.0021(4) -0.0027(4) 0.0006(4)
Cl3 0.0460(12) 0.0262(9) 0.0393(12) 0.0012(8) 0.0013(9) -0.0069(8)
Cl4 0.0341(12) 0.0826(15) 0.0446(14) -0.0209(12) -0.0012(10) 0.0144(10)
N5 0.020(3) 0.028(3) 0.016(3) -0.003(2) -0.003(3) -0.003(2)
N6 0.029(3) 0.021(3) 0.021(4) 0.002(2) -0.002(3) 0.002(2)
N7 0.033(4) 0.025(3) 0.024(4) -0.004(2) -0.008(3) -0.004(2)
N8 0.035(4) 0.027(3) 0.032(4) -0.002(3) -0.009(3) 0.004(3)
C32 0.028(4) 0.026(4) 0.025(5) -0.001(3) -0.004(3) 0.003(3)
C33 0.036(5) 0.027(4) 0.041(5) -0.005(4) -0.007(4) -0.002(3)
C34 0.053(5) 0.026(4) 0.042(6) 0.013(4) -0.008(4) -0.005(4)
C35 0.043(5) 0.029(4) 0.029(5) 0.010(3) -0.004(4) -0.005(3)
C36 0.024(4) 0.024(4) 0.029(5) 0.003(3) -0.006(3) 0.001(3)
C37 0.022(4) 0.024(4) 0.031(5) -0.005(3) -0.003(3) -0.006(3)
C38 0.056(5) 0.030(4) 0.028(5) -0.003(3) -0.007(4) -0.006(4)
C39 0.025(4) 0.021(4) 0.023(4) -0.003(3) 0.000(3) -0.002(3)
C40 0.025(4) 0.020(3) 0.025(4) -0.002(3) 0.001(3) -0.004(3)
C41 0.037(5) 0.036(4) 0.026(5) 0.000(3) 0.003(4) -0.005(3)
C42 0.056(6) 0.028(4) 0.024(5) -0.001(3) -0.002(4) -0.002(4)
C43 0.029(4) 0.034(4) 0.032(5) -0.002(3) -0.004(4) -0.001(3)
C44 0.031(4) 0.029(4) 0.022(4) -0.001(3) -0.002(3) 0.004(3)
C45 0.032(4) 0.032(4) 0.031(5) -0.002(3) 0.001(4) -0.004(3)
C46 0.039(5) 0.052(5) 0.050(6) -0.019(4) -0.001(4) 0.011(4)
C47 0.028(5) 0.055(5) 0.058(6) 0.003(4) 0.004(4) -0.007(4)
C48 0.029(5) 0.049(5) 0.039(5) 0.013(4) 0.000(4) 0.008(3)
C49 0.041(5) 0.074(6) 0.048(6) 0.012(5) 0.009(5) 0.016(4)
C50 0.037(5) 0.067(6) 0.064(7) 0.014(5) -0.004(5) -0.009(4)
C51 0.034(4) 0.030(4) 0.032(5) -0.003(3) -0.012(4) -0.001(3)
C52 0.053(5) 0.032(4) 0.039(5) -0.011(4) -0.022(4) 0.004(4)
C53 0.030(4) 0.025(4) 0.025(4) 0.002(3) -0.002(3) 0.004(3)
C54 0.044(5) 0.037(4) 0.030(5) -0.016(4) -0.012(4) 0.004(4)
C55 0.090(7) 0.050(5) 0.043(6) -0.012(4) -0.022(5) 0.027(5)
C56 0.043(5) 0.087(7) 0.050(6) -0.027(5) 0.006(5) 0.007(5)
C57 0.033(4) 0.025(4) 0.028(5) 0.005(3) -0.008(3) 0.003(3)
C58 0.052(6) 0.038(5) 0.028(5) 0.004(4) -0.005(4) -0.002(4)
C59 0.063(6) 0.051(5) 0.042(6) 0.022(4) -0.014(5) -0.005(4)
C60 0.047(6) 0.029(4) 0.079(8) 0.008(5) -0.025(5) 0.001(4)
C61 0.033(5) 0.035(4) 0.062(7) -0.007(4) -0.008(4) 0.006(3)
C62 0.042(5) 0.039(5) 0.034(5) 0.000(4) -0.001(4) 0.003(3)
C63 0.078(8) 0.056(6) 0.062(8) 0.011(5) 0.022(6) 0.005(5)
C64 0.071(9) 0.126(11) 0.067(9) 0.030(7) -0.002(7) -0.012(7)
C65 0.051(7) 0.111(9) 0.065(8) 0.036(7) 0.017(6) 0.016(7)
C66 0.067(8) 0.086(8) 0.064(8) 0.034(6) 0.025(6) 0.025(6)
C67 0.089(8) 0.062(6) 0.045(6) 0.018(5) 0.027(6) 0.016(6)
C68 0.029(5) 0.074(6) 0.046(6) 0.027(5) 0.006(4) 0.005(4)
C69 0.065(8) 0.112(8) 0.082(9) 0.015(7) 0.008(7) -0.019(6)
C70 0.035(5) 0.079(7) 0.044(6) 0.018(5) 0.005(5) 0.013(5)
C71 0.077(8) 0.085(8) 0.048(7) 0.009(6) 0.015(6) 0.013(7)
C72 0.091(9) 0.085(8) 0.064(8) -0.003(6) 0.012(7) 0.014(7)
C73 0.053(6) 0.081(7) 0.059(7) 0.000(5) -0.002(5) 0.020(5)
C74 0.066(7) 0.066(6) 0.047(7) 0.006(5) 0.004(5) 0.022(5)
C75 0.104(9) 0.081(8) 0.030(6) 0.007(5) -0.001(6) -0.027(7)
C76 0.179(16) 0.118(11) 0.116(13) 0.023(9) -0.017(11) -0.060(10)

loop_
_atom_type_symbol
_atom_type_description
_atom_type_scat_dispersion_real
_atom_type_scat_dispersion_imag
_atom_type_scat_source
C C 0.0033 0.0016 'International Tables Vol C Tables 4.2.6.8 and 6.1.1.4'
H H 0.0000 0.0000 'International Tables Vol C Tables 4.2.6.8 and 6.1.1.4'
Cl Cl 0.1484 0.1585 'International Tables Vol C Tables 4.2.6.8 and 6.1.1.4'
Co Co 0.3494 0.9721 'International Tables Vol C Tables 4.2.6.8 and 6.1.1.4'
N N 0.0061 0.0033 'International Tables Vol C Tables 4.2.6.8 and 6.1.1.4'

loop_
_geom_angle_atom_site_label_1
_geom_angle_atom_site_label_2
_geom_angle_atom_site_label_3
_geom_angle
Cl1 Co1 Cl2 114.37(8)
Cl1 Co1 N1 93.64(13)
Cl2 Co1 N1 95.78(13)
N2 Co1 Cl1 119.52(16)
N2 Co1 Cl2 125.01(16)
N2 Co1 N1 71.3(2)
N2 Co1 N3 77.7(2)
N3 Co1 Cl1 102.39(16)
N3 Co1 Cl2 101.33(16)
N3 Co1 N1 149.00(18)
C6 N1 Co1 111.1(5)
C6 N1 C8 119.4(6)
C8 N1 Co1 129.4(4)
C1 N2 Co1 122.5(4)
C5 N2 Co1 116.5(5)
C5 N2 C1 120.4(5)
C20 N3 Co1 113.2(5)
C20 N3 C21 108.3(6)
C21 N3 Co1 137.9(4)
C20 N4 C22 107.3(6)
C20 N4 C26 127.6(6)
C26 N4 C22 121.8(6)
N2 C1 C2 119.8(6)
N2 C1 C6 116.3(5)
C2 C1 C6 123.9(6)
C1 C2 H2 120.2
C3 C2 C1 119.6(7)
C3 C2 H2 120.2
C2 C3 H3 119.8
C4 C3 C2 120.4(6)
C4 C3 H3 119.8
C3 C4 H4 121.1
C3 C4 C5 117.8(7)
C5 C4 H4 121.1
N2 C5 C4 122.0(7)
N2 C5 C20 113.2(6)
C4 C5 C20 124.6(7)
N1 C6 C1 117.3(6)
N1 C6 C7 126.2(7)
C1 C6 C7 116.5(6)
C6 C7 H7A 109.5
C6 C7 H7B 109.5
C6 C7 H7C 109.5
H7A C7 H7B 109.5
H7A C7 H7C 109.5
H7B C7 H7C 109.5
C9 C8 N1 116.9(6)
C9 C8 C13 122.2(6)
C13 C8 N1 120.8(6)
C8 C9 C14 122.3(6)
C10 C9 C8 117.5(7)
C10 C9 C14 120.2(6)
C9 C10 H10 119.1
C11 C10 C9 121.8(6)
C11 C10 H10 119.1
C10 C11 H11 120.3
C10 C11 C12 119.4(7)
C12 C11 H11 120.3
C11 C12 H12 118.9
C11 C12 C13 122.1(7)
C13 C12 H12 118.9
C8 C13 C17 124.3(6)
C12 C13 C8 117.0(6)
C12 C13 C17 118.6(6)
C9 C14 H14 107.5
C9 C14 C16 112.6(6)
C15 C14 C9 110.9(6)
C15 C14 H14 107.5
C15 C14 C16 110.7(6)
C16 C14 H14 107.5
C14 C15 H15A 109.5
C14 C15 H15B 109.5
C14 C15 H15C 109.5
H15A C15 H15B 109.5
H15A C15 H15C 109.5
H15B C15 H15C 109.5
C14 C16 H16A 109.5
C14 C16 H16B 109.5
C14 C16 H16C 109.5
H16A C16 H16B 109.5
H16A C16 H16C 109.5
H16B C16 H16C 109.5
C13 C17 H17 108.0
C13 C17 C18 111.7(6)
C13 C17 C19 111.1(6)
C18 C17 H17 108.0
C19 C17 H17 108.0
C19 C17 C18 109.9(6)
C17 C18 H18A 109.5
C17 C18 H18B 109.5
C17 C18 H18C 109.5
H18A C18 H18B 109.5
H18A C18 H18C 109.5
H18B C18 H18C 109.5
C17 C19 H19A 109.5
C17 C19 H19B 109.5
C17 C19 H19C 109.5
H19A C19 H19B 109.5
H19A C19 H19C 109.5
H19B C19 H19C 109.5
N3 C20 N4 116.8(6)
N3 C20 C5 117.9(6)
N4 C20 C5 124.9(6)
N3 C21 H21 107.9
N3 C21 C22 103.9(5)
N3 C21 C23 112.3(6)
C22 C21 H21 107.9
C23 C21 H21 107.9
C23 C21 C22 116.4(6)
N4 C22 C21 103.1(6)
N4 C22 H22A 111.1
N4 C22 H22B 111.1
C21 C22 H22A 111.1
C21 C22 H22B 111.1
H22A C22 H22B 109.1
C21 C23 H23 107.1
C21 C23 C24 112.4(6)
C21 C23 C25 110.8(6)
C24 C23 H23 107.1
C24 C23 C25 111.9(7)
C25 C23 H23 107.1
C23 C24 H24A 109.5
C23 C24 H24B 109.5
C23 C24 H24C 109.5
H24A C24 H24B 109.5
H24A C24 H24C 109.5
H24B C24 H24C 109.5
C23 C25 H25A 109.5
C23 C25 H25B 109.5
C23 C25 H25C 109.5
H25A C25 H25B 109.5
H25A C25 H25C 109.5
H25B C25 H25C 109.5
C27 C26 N4 118.0(7)
C31 C26 N4 120.8(7)
C31 C26 C27 121.2(7)
C26 C27 H27 120.7
C26 C27 C28 118.5(7)
C28 C27 H27 120.7
C27 C28 H28 119.5
C27 C28 C29 121.1(8)
C29 C28 H28 119.5
C28 C29 H29 120.9
C30 C29 C28 118.2(7)
C30 C29 H29 120.9
C29 C30 H30 119.0
C29 C30 C31 121.9(8)
C31 C30 H30 119.0
C26 C31 H31 120.5
C30 C31 C26 119.1(7)
C30 C31 H31 120.5
Cl3 Co2 Cl4 113.40(8)
Cl3 Co2 N5 98.23(14)
Cl4 Co2 N5 94.15(14)
N6 Co2 Cl3 142.49(15)
N6 Co2 Cl4 103.51(16)
N6 Co2 N5 71.9(2)
N6 Co2 N7 76.8(2)
N7 Co2 Cl3 99.42(15)
N7 Co2 Cl4 104.39(16)
N7 Co2 N5 146.62(18)
C37 N5 Co2 113.2(5)
C37 N5 C39 118.0(6)
C39 N5 Co2 128.7(4)
C32 N6 Co2 121.4(5)
C32 N6 C36 120.0(5)
C36 N6 Co2 116.7(4)
C51 N7 Co2 138.4(4)
C53 N7 Co2 113.4(5)
C53 N7 C51 107.8(6)
C53 N8 C52 106.9(6)
C53 N8 C57 125.0(6)
C57 N8 C52 119.2(5)
N6 C32 C33 121.5(7)
N6 C32 C37 114.5(6)
C33 C32 C37 124.0(6)
C32 C33 H33 121.2
C34 C33 C32 117.7(7)
C34 C33 H33 121.2
C33 C34 H34 119.4
C35 C34 C33 121.2(6)
C35 C34 H34 119.4
C34 C35 H35 120.9
C34 C35 C36 118.1(7)
C36 C35 H35 120.9
N6 C36 C35 121.4(6)
N6 C36 C53 111.4(6)
C35 C36 C53 127.2(7)
N5 C37 C32 116.3(6)
N5 C37 C38 127.2(7)
C32 C37 C38 116.5(6)
C37 C38 H38A 109.5
C37 C38 H38B 109.5
C37 C38 H38C 109.5
H38A C38 H38B 109.5
H38A C38 H38C 109.5
H38B C38 H38C 109.5
C40 C39 N5 118.5(6)
C44 C39 N5 120.6(6)
C44 C39 C40 120.9(6)
C39 C40 C45 120.5(6)
C41 C40 C39 118.8(7)
C41 C40 C45 120.6(6)
C40 C41 H41 119.7
C40 C41 C42 120.6(7)
C42 C41 H41 119.7
C41 C42 H42 119.9
C43 C42 C41 120.3(7)
C43 C42 H42 119.9
C42 C43 H43 119.6
C42 C43 C44 120.8(7)
C44 C43 H43 119.6
C39 C44 C48 123.4(6)
C43 C44 C39 118.5(6)
C43 C44 C48 118.1(6)
C40 C45 H45 107.1
C46 C45 C40 111.8(6)
C46 C45 H45 107.1
C47 C45 C40 112.6(6)
C47 C45 H45 107.1
C47 C45 C46 110.8(6)
C45 C46 H46A 109.5
C45 C46 H46B 109.5
C45 C46 H46C 109.5
H46A C46 H46B 109.5
H46A C46 H46C 109.5
H46B C46 H46C 109.5
C45 C47 H47A 109.5
C45 C47 H47B 109.5
C45 C47 H47C 109.5
H47A C47 H47B 109.5
H47A C47 H47C 109.5
H47B C47 H47C 109.5
C44 C48 H48 107.8
C44 C48 C50 111.1(7)
C49 C48 C44 111.4(6)
C49 C48 H48 107.8
C49 C48 C50 110.8(6)
C50 C48 H48 107.8
C48 C49 H49A 109.5
C48 C49 H49B 109.5
C48 C49 H49C 109.5
H49A C49 H49B 109.5
H49A C49 H49C 109.5
H49B C49 H49C 109.5
C48 C50 H50A 109.5
C48 C50 H50B 109.5
C48 C50 H50C 109.5
H50A C50 H50B 109.5
H50A C50 H50C 109.5
H50B C50 H50C 109.5
N7 C51 H51 109.4
N7 C51 C52 103.6(5)
N7 C51 C54 112.0(6)
C52 C51 H51 109.4
C54 C51 H51 109.4
C54 C51 C52 112.9(6)
N8 C52 C51 103.2(6)
N8 C52 H52A 111.1
N8 C52 H52B 111.1
C51 C52 H52A 111.1
C51 C52 H52B 111.1
H52A C52 H52B 109.1
N7 C53 N8 116.9(6)
N7 C53 C36 118.9(6)
N8 C53 C36 124.2(6)
C51 C54 H54 107.2
C51 C54 C55 109.8(6)
C55 C54 H54 107.2
C56 C54 C51 113.4(6)
C56 C54 H54 107.2
C56 C54 C55 111.7(7)
C54 C55 H55A 109.5
C54 C55 H55B 109.5
C54 C55 H55C 109.5
H55A C55 H55B 109.5
H55A C55 H55C 109.5
H55B C55 H55C 109.5
C54 C56 H56A 109.5
C54 C56 H56B 109.5
C54 C56 H56C 109.5
H56A C56 H56B 109.5
H56A C56 H56C 109.5
H56B C56 H56C 109.5
C58 C57 N8 119.3(7)
C58 C57 C62 120.8(7)
C62 C57 N8 119.9(6)
C57 C58 H58 120.7
C57 C58 C59 118.6(7)
C59 C58 H58 120.7
C58 C59 H59 119.7
C60 C59 C58 120.6(8)
C60 C59 H59 119.7
C59 C60 H60 119.7
C59 C60 C61 120.6(7)
C61 C60 H60 119.7
C60 C61 H61 120.2
C62 C61 C60 119.5(8)
C62 C61 H61 120.2
C57 C62 H62 120.1
C61 C62 C57 119.9(8)
C61 C62 H62 120.1
C64 C63 H63 118.8
C64 C63 C68 122.3(10)
C68 C63 H63 118.8
C63 C64 H64 120.5
C63 C64 C65 118.9(12)
C65 C64 H64 120.5
C64 C65 H65 119.2
C64 C65 C66 121.5(11)
C66 C65 H65 119.2
C65 C66 H66 120.0
C67 C66 C65 120.1(10)
C67 C66 H66 120.0
C66 C67 H67 121.0
C66 C67 C68 117.9(10)
C68 C67 H67 121.0
C63 C68 C67 119.2(9)
C63 C68 C69 122.2(9)
C67 C68 C69 118.5(10)
C68 C69 H69A 109.5
C68 C69 H69B 109.5
C68 C69 H69C 109.5
H69A C69 H69B 109.5
H69A C69 H69C 109.5
H69B C69 H69C 109.5
C71 C70 H70 120.3
C71 C70 C75 119.4(10)
C75 C70 H70 120.3
C70 C71 H71 118.5
C72 C71 C70 123.0(11)
C72 C71 H71 118.5
C71 C72 H72 119.9
C71 C72 C73 120.1(11)
C73 C72 H72 119.9
C72 C73 H73 119.1
C72 C73 C74 121.8(10)
C74 C73 H73 119.1
C73 C74 H74 120.9
C73 C74 C75 118.2(9)
C75 C74 H74 120.9
C70 C75 C76 122.5(12)
C74 C75 C70 117.5(9)
C74 C75 C76 119.9(12)
C75 C76 H76A 109.5
C75 C76 H76B 109.5
C75 C76 H76C 109.5
H76A C76 H76B 109.5
H76A C76 H76C 109.5
H76B C76 H76C 109.5

loop_
_geom_bond_atom_site_label_1
_geom_bond_atom_site_label_2
_geom_bond_distance
Co1 Cl1 2.243(2)
Co1 Cl2 2.2430(18)
Co1 N1 2.449(6)
Co1 N2 2.060(5)
Co1 N3 2.123(6)
N1 C6 1.275(7)
N1 C8 1.436(8)
N2 C1 1.344(8)
N2 C5 1.332(8)
N3 C20 1.282(8)
N3 C21 1.481(8)
N4 C20 1.349(8)
N4 C22 1.475(8)
N4 C26 1.420(8)
C1 C2 1.390(8)
C1 C6 1.467(9)
C2 H2 0.9500
C2 C3 1.371(10)
C3 H3 0.9500
C3 C4 1.366(10)
C4 H4 0.9500
C4 C5 1.394(8)
C5 C20 1.483(9)
C6 C7 1.499(9)
C7 H7A 0.9800
C7 H7B 0.9800
C7 H7C 0.9800
C8 C9 1.395(9)
C8 C13 1.396(9)
C9 C10 1.391(9)
C9 C14 1.519(9)
C10 H10 0.9500
C10 C11 1.367(9)
C11 H11 0.9500
C11 C12 1.370(9)
C12 H12 0.9500
C12 C13 1.392(9)
C13 C17 1.506(9)
C14 H14 1.0000
C14 C15 1.519(9)
C14 C16 1.528(9)
C15 H15A 0.9800
C15 H15B 0.9800
C15 H15C 0.9800
C16 H16A 0.9800
C16 H16B 0.9800
C16 H16C 0.9800
C17 H17 1.0000
C17 C18 1.543(10)
C17 C19 1.520(9)
C18 H18A 0.9800
C18 H18B 0.9800
C18 H18C 0.9800
C19 H19A 0.9800
C19 H19B 0.9800
C19 H19C 0.9800
C21 H21 1.0000
C21 C22 1.542(9)
C21 C23 1.501(9)
C22 H22A 0.9900
C22 H22B 0.9900
C23 H23 1.0000
C23 C24 1.516(10)
C23 C25 1.520(9)
C24 H24A 0.9800
C24 H24B 0.9800
C24 H24C 0.9800
C25 H25A 0.9800
C25 H25B 0.9800
C25 H25C 0.9800
C26 C27 1.373(10)
C26 C31 1.372(9)
C27 H27 0.9500
C27 C28 1.382(10)
C28 H28 0.9500
C28 C29 1.390(10)
C29 H29 0.9500
C29 C30 1.363(11)
C30 H30 0.9500
C30 C31 1.367(10)
C31 H31 0.9500
Co2 Cl3 2.2438(19)
Co2 Cl4 2.255(2)
Co2 N5 2.370(5)
Co2 N6 2.068(5)
Co2 N7 2.127(6)
N5 C37 1.273(7)
N5 C39 1.434(8)
N6 C32 1.334(8)
N6 C36 1.335(8)
N7 C51 1.488(8)
N7 C53 1.285(8)
N8 C52 1.470(8)
N8 C53 1.349(8)
N8 C57 1.432(8)
C32 C33 1.389(9)
C32 C37 1.491(9)
C33 H33 0.9500
C33 C34 1.369(10)
C34 H34 0.9500
C34 C35 1.367(10)
C35 H35 0.9500
C35 C36 1.382(8)
C36 C53 1.477(9)
C37 C38 1.493(9)
C38 H38A 0.9800
C38 H38B 0.9800
C38 H38C 0.9800
C39 C40 1.393(8)
C39 C44 1.386(9)
C40 C41 1.372(10)
C40 C45 1.522(9)
C41 H41 0.9500
C41 C42 1.372(10)
C42 H42 0.9500
C42 C43 1.368(10)
C43 H43 0.9500
C43 C44 1.381(10)
C44 C48 1.524(9)
C45 H45 1.0000
C45 C46 1.519(9)
C45 C47 1.517(8)
C46 H46A 0.9800
C46 H46B 0.9800
C46 H46C 0.9800
C47 H47A 0.9800
C47 H47B 0.9800
C47 H47C 0.9800
C48 H48 1.0000
C48 C49 1.506(10)
C48 C50 1.540(10)
C49 H49A 0.9800
C49 H49B 0.9800
C49 H49C 0.9800
C50 H50A 0.9800
C50 H50B 0.9800
C50 H50C 0.9800
C51 H51 1.0000
C51 C52 1.541(9)
C51 C54 1.519(9)
C52 H52A 0.9900
C52 H52B 0.9900
C54 H54 1.0000
C54 C55 1.526(10)
C54 C56 1.510(10)
C55 H55A 0.9800
C55 H55B 0.9800
C55 H55C 0.9800
C56 H56A 0.9800
C56 H56B 0.9800
C56 H56C 0.9800
C57 C58 1.372(9)
C57 C62 1.383(9)
C58 H58 0.9500
C58 C59 1.381(10)
C59 H59 0.9500
C59 C60 1.361(11)
C60 H60 0.9500
C60 C61 1.378(11)
C61 H61 0.9500
C61 C62 1.362(10)
C62 H62 0.9500
C63 H63 0.9500
C63 C64 1.342(12)
C63 C68 1.356(12)
C64 H64 0.9500
C64 C65 1.349(13)
C65 H65 0.9500
C65 C66 1.375(14)
C66 H66 0.9500
C66 C67 1.368(12)
C67 H67 0.9500
C67 C68 1.414(12)
C68 C69 1.467(12)
C69 H69A 0.9800
C69 H69B 0.9800
C69 H69C 0.9800
C70 H70 0.9500
C70 C71 1.337(12)
C70 C75 1.423(13)
C71 H71 0.9500
C71 C72 1.294(13)
C72 H72 0.9500
C72 C73 1.348(12)
C73 H73 0.9500
C73 C74 1.378(12)
C74 H74 0.9500
C74 C75 1.391(13)
C75 C76 1.455(14)
C76 H76A 0.9800
C76 H76B 0.9800
C76 H76C 0.9800
